data_7154038
loop_
_publ_author_name
'Rathore, Kuldeep Singh'
'Harode, Mandeep'
'Katukojvala, Sreenivas'

_publ_section_title
;
 Regioselective \p-extension of indoles with rhodium enalcarbenoids -
 synthesis of substituted carbazoles.
;
_journal_issue 43
_journal_name_full 'Organic &amp; biomolecular chemistry'
_journal_page_first 8641
_journal_page_last 8645
_journal_paper_doi 10.1039/c4ob01693a
_journal_volume 12
_journal_year 2014
_chemical_formula_moiety 'C28 H23 N O3'
_chemical_formula_sum 'C28 H23 N O3'
_chemical_formula_weight 421.47
_space_group_IT_number 14
_symmetry_cell_setting monoclinic
_symmetry_Int_Tables_number 14
_symmetry_space_group_name_Hall '-P 2yn'
_symmetry_space_group_name_H-M 'P 1 21/n 1'
_atom_sites_solution_hydrogens geom
_atom_sites_solution_primary direct
_atom_sites_solution_secondary difmap
_audit_creation_method SHELXL-97
_cell_angle_alpha 90.00
_cell_angle_beta 90.654(4)
_cell_angle_gamma 90.00
_cell_formula_units_Z 4
_cell_length_a 18.491(2)
_cell_length_b 5.2471(5)
_cell_length_c 22.346(3)
_cell_measurement_reflns_used 3741
_cell_measurement_temperature 296(2)
_cell_measurement_theta_max 20.37
_cell_measurement_theta_min 2.84
_cell_volume 2168.0(4)
_computing_structure_refinement 'SHELXL-97 (Sheldrick, 1997)'
_computing_structure_solution 'SHELXS-97 (Sheldrick, 1990)'
_diffrn_ambient_temperature 296(2)
_diffrn_measured_fraction_theta_full 0.999
_diffrn_measured_fraction_theta_max 0.999
_diffrn_radiation_monochromator graphite
_diffrn_radiation_source 'fine-focus sealed tube'
_diffrn_radiation_type MoK\a
_diffrn_radiation_wavelength 0.71073
_diffrn_reflns_av_R_equivalents 0.1379
_diffrn_reflns_av_sigmaI/netI 0.1039
_diffrn_reflns_limit_h_max 22
_diffrn_reflns_limit_h_min -22
_diffrn_reflns_limit_k_max 6
_diffrn_reflns_limit_k_min -5
_diffrn_reflns_limit_l_max 26
_diffrn_reflns_limit_l_min -26
_diffrn_reflns_number 20292
_diffrn_reflns_theta_full 25.36
_diffrn_reflns_theta_max 25.36
_diffrn_reflns_theta_min 2.84
_exptl_absorpt_coefficient_mu 0.084
_exptl_absorpt_correction_T_max 0.9967
_exptl_absorpt_correction_T_min 0.9705
_exptl_absorpt_correction_type multi-scan
_exptl_absorpt_process_details SADABS
_exptl_crystal_colour colourless
_exptl_crystal_density_diffrn 1.291
_exptl_crystal_density_method 'not measured'
_exptl_crystal_description plate
_exptl_crystal_F_000 888
_exptl_crystal_size_max 0.36
_exptl_crystal_size_mid 0.08
_exptl_crystal_size_min 0.04
_refine_diff_density_max 0.206
_refine_diff_density_min -0.184
_refine_diff_density_rms 0.038
_refine_ls_extinction_method none
_refine_ls_goodness_of_fit_ref 0.986
_refine_ls_hydrogen_treatment constr
_refine_ls_matrix_type full
_refine_ls_number_parameters 288
_refine_ls_number_reflns 3976
_refine_ls_number_restraints 30
_refine_ls_restrained_S_all 0.992
_refine_ls_R_factor_all 0.1708
_refine_ls_R_factor_gt 0.0550
_refine_ls_shift/su_max 0.000
_refine_ls_shift/su_mean 0.000
_refine_ls_structure_factor_coef Fsqd
_refine_ls_weighting_details 'calc w=1/[\s^2^(Fo^2^)+(0.0647P)^2^+0.0000P] where P=(Fo^2^+2Fc^2^)/3'
_refine_ls_weighting_scheme calc
_refine_ls_wR_factor_gt 0.1196
_refine_ls_wR_factor_ref 0.1541
_reflns_number_gt 1780
_reflns_number_total 3976
_reflns_threshold_expression >2sigma(I)
_cod_data_source_file c4ob01693a3.cif
_cod_data_source_block R2
_cod_depositor_comments
;
The following automatic conversions were performed:

'_symmetry_cell_setting' value 'Monoclinic' changed to 'monoclinic'
according to
/usr/data/users/saulius/crontab/automatic-downloads/rss-feeds/RSC/lib/dictionaries/cif_core.dic
dictionary named 'cif_core.dic' version 2.4.2 from 2011-04-26.

Automatic conversion script
Id: cif_fix_values 2281 2013-09-26 08:29:07Z andrius 

 Adding full bibliography for 7154036--7154038.cif.

The following automatic conversions were performed:

data name '_iucr_refine_instruction_details' was replaced with
'_iucr_refine_instructions_details' as specified in the replacement
file 'data/replacement-values/replacement_tags.lst'.

Automatic conversion script
Id: cif_correct_tags 9268 2022-04-12 08:56:07Z antanas 
;
_cod_original_sg_symbol_H-M 'P 21/n'
_cod_database_code 7154038

loop_
_symmetry_equiv_pos_as_xyz
'x, y, z'
'-x+1/2, y+1/2, -z+1/2'
'-x, -y, -z'
'x-1/2, -y-1/2, z-1/2'

loop_
_atom_site_label
_atom_site_type_symbol
_atom_site_fract_x
_atom_site_fract_y
_atom_site_fract_z
_atom_site_U_iso_or_equiv
_atom_site_adp_type
_atom_site_occupancy
_atom_site_symmetry_multiplicity
_atom_site_calc_flag
_atom_site_refinement_flags
_atom_site_disorder_assembly
_atom_site_disorder_group
O1 O 1.00414(11) 0.5484(4) 0.79199(8) 0.0564(6) Uani 1 1 d . . .
O2 O 0.95629(12) 0.6848(4) 0.87685(9) 0.0618(7) Uani 1 1 d . . .
O3 O 0.87935(13) 0.6459(5) 1.07775(9) 0.0644(7) Uani 1 1 d . . .
N1 N 0.77097(13) -0.0229(5) 0.91057(12) 0.0530(7) Uani 1 1 d . . .
C1 C 0.79304(16) 0.1354(6) 0.95655(14) 0.0468(8) Uani 1 1 d . . .
C2 C 0.76826(17) 0.1438(7) 1.01461(16) 0.0605(9) Uani 1 1 d . . .
H2 H 0.7316 0.0355 1.0271 0.073 Uiso 1 1 calc R . .
C3 C 0.79925(18) 0.3163(7) 1.05344(15) 0.0589(10) Uani 1 1 d . . .
H3 H 0.7841 0.3219 1.0930 0.071 Uiso 1 1 calc R . .
C4 C 0.85292(17) 0.4827(6) 1.03445(14) 0.0496(8) Uani 1 1 d . . .
C5 C 0.87675(15) 0.4782(6) 0.97606(12) 0.0440(8) Uani 1 1 d . . .
H5 H 0.9123 0.5913 0.9636 0.053 Uiso 1 1 calc R . .
C6 C 0.84679(15) 0.3017(5) 0.93603(13) 0.0403(7) Uani 1 1 d . . .
C7 C 0.85781(15) 0.2408(5) 0.87350(13) 0.0409(7) Uani 1 1 d . . .
C8 C 0.80931(16) 0.0369(6) 0.86013(14) 0.0486(8) Uani 1 1 d . . .
C9 C 0.80473(17) -0.0749(6) 0.80406(16) 0.0601(9) Uani 1 1 d . . .
H9 H 0.7721 -0.2059 0.7963 0.072 Uiso 1 1 calc R . .
C10 C 0.84987(19) 0.0136(7) 0.76026(15) 0.0640(10) Uani 1 1 d . . .
H10 H 0.8476 -0.0586 0.7223 0.077 Uiso 1 1 calc R . .
C11 C 0.89840(17) 0.2071(6) 0.77162(14) 0.0555(9) Uani 1 1 d . . .
H11 H 0.9290 0.2603 0.7413 0.067 Uiso 1 1 calc R . .
C12 C 0.90290(15) 0.3249(6) 0.82706(13) 0.0433(8) Uani 1 1 d . . .
C13 C 0.95547(16) 0.5363(6) 0.83610(14) 0.0461(8) Uani 1 1 d . . .
C14 C 1.05641(17) 0.7525(6) 0.79826(13) 0.0574(9) Uani 1 1 d . . .
H14A H 1.0829 0.7344 0.8357 0.069 Uiso 1 1 calc R . .
H14B H 1.0318 0.9158 0.7984 0.069 Uiso 1 1 calc R . .
C15 C 1.10715(16) 0.7397(6) 0.74708(13) 0.0461(8) Uani 1 1 d . . .
C16 C 1.15832(19) 0.5522(7) 0.74447(15) 0.0660(10) Uani 1 1 d . . .
H16 H 1.1603 0.4298 0.7746 0.079 Uiso 1 1 calc R . .
C17 C 1.20696(19) 0.5402(8) 0.69837(19) 0.0788(12) Uani 1 1 d . . .
H17 H 1.2412 0.4103 0.6972 0.095 Uiso 1 1 calc R . .
C18 C 1.2046(2) 0.7198(8) 0.65444(18) 0.0743(12) Uani 1 1 d . . .
H18 H 1.2381 0.7153 0.6237 0.089 Uiso 1 1 calc R . .
C19 C 1.1531(2) 0.9072(8) 0.65529(15) 0.0736(11) Uani 1 1 d . . .
H19 H 1.1506 1.0267 0.6246 0.088 Uiso 1 1 calc R . .
C20 C 1.10487(17) 0.9175(6) 0.70212(15) 0.0593(9) Uani 1 1 d . . .
H20 H 1.0705 1.0467 0.7031 0.071 Uiso 1 1 calc R . .
C21 C 0.93590(18) 0.8138(7) 1.06082(14) 0.0648(10) Uani 1 1 d . . .
H21A H 0.9761 0.7164 1.0465 0.097 Uiso 1 1 calc R . .
H21B H 0.9510 0.9131 1.0948 0.097 Uiso 1 1 calc R . .
H21C H 0.9188 0.9254 1.0297 0.097 Uiso 1 1 calc R . .
C22 C 0.72100(16) -0.2341(6) 0.91703(16) 0.0599(9) Uani 1 1 d . A .
H22A H 0.7299 -0.3144 0.9555 0.072 Uiso 1 1 calc R . .
H22B H 0.7312 -0.3593 0.8863 0.072 Uiso 1 1 calc R . .
C23 C 0.64255(16) -0.1640(6) 0.91280(14) 0.0536(9) Uani 1 1 d D . .
C24A C 0.5911(4) -0.3340(17) 0.9268(4) 0.084(2) Uani 0.527(11) 1 d PD A -1
H24A H 0.6043 -0.4905 0.9431 0.101 Uiso 0.527(11) 1 calc PR A -1
C25A C 0.5181(4) -0.2792(17) 0.9173(5) 0.084(2) Uani 0.527(11) 1 d PD A -1
H25A H 0.4827 -0.3974 0.9273 0.101 Uiso 0.527(11) 1 calc PR A -1
C26A C 0.4986(6) -0.0382(18) 0.8920(4) 0.084(2) Uani 0.527(11) 1 d PD A -1
H26A H 0.4502 0.0071 0.8873 0.101 Uiso 0.527(11) 1 calc PR A -1
C27A C 0.5509(4) 0.120(2) 0.8752(5) 0.084(2) Uani 0.527(11) 1 d PD A -1
H27A H 0.5389 0.2744 0.8571 0.101 Uiso 0.527(11) 1 calc PR A -1
C28A C 0.6221(5) 0.0592(18) 0.8842(5) 0.084(2) Uani 0.527(11) 1 d PD A -1
H28A H 0.6576 0.1703 0.8709 0.101 Uiso 0.527(11) 1 calc PR A -1
C24B C 0.5959(5) -0.2498(19) 0.9596(5) 0.088(2) Uani 0.473(11) 1 d PD A -2
H24B H 0.6146 -0.3440 0.9915 0.106 Uiso 0.473(11) 1 calc PR A -2
C25B C 0.5230(4) -0.1917(19) 0.9571(6) 0.088(2) Uani 0.473(11) 1 d PD A -2
H25B H 0.4934 -0.2400 0.9885 0.106 Uiso 0.473(11) 1 calc PR A -2
C26B C 0.4948(6) -0.071(3) 0.9116(5) 0.088(2) Uani 0.473(11) 1 d PD A -2
H26B H 0.4449 -0.0577 0.9077 0.106 Uiso 0.473(11) 1 calc PR A -2
C27B C 0.5377(6) 0.036(2) 0.8701(5) 0.088(2) Uani 0.473(11) 1 d PD A -2
H27B H 0.5182 0.1409 0.8405 0.106 Uiso 0.473(11) 1 calc PR A -2
C28B C 0.6126(6) -0.014(2) 0.8722(5) 0.088(2) Uani 0.473(11) 1 d PD A -2
H28B H 0.6421 0.0620 0.8438 0.106 Uiso 0.473(11) 1 calc PR A -2

loop_
_atom_site_aniso_label
_atom_site_aniso_U_11
_atom_site_aniso_U_22
_atom_site_aniso_U_33
_atom_site_aniso_U_23
_atom_site_aniso_U_13
_atom_site_aniso_U_12
O1 0.0462(13) 0.0692(16) 0.0541(13) -0.0148(11) 0.0122(11) -0.0139(12)
O2 0.0754(17) 0.0561(15) 0.0541(13) -0.0131(12) 0.0164(12) -0.0078(12)
O3 0.0747(17) 0.0692(16) 0.0497(14) -0.0087(12) 0.0090(12) 0.0055(14)
N1 0.0405(16) 0.0493(18) 0.0690(19) 0.0033(15) -0.0019(15) -0.0049(14)
C1 0.0382(19) 0.045(2) 0.057(2) 0.0077(17) 0.0027(17) 0.0093(16)
C2 0.046(2) 0.063(2) 0.073(3) 0.020(2) 0.0143(19) 0.0051(19)
C3 0.058(2) 0.069(3) 0.050(2) 0.0126(19) 0.0154(18) 0.015(2)
C4 0.048(2) 0.051(2) 0.050(2) 0.0010(17) 0.0050(17) 0.0145(17)
C5 0.0383(18) 0.048(2) 0.0457(19) 0.0012(16) 0.0051(15) 0.0075(16)
C6 0.0330(18) 0.0367(18) 0.0511(19) 0.0035(15) 0.0020(15) 0.0096(15)
C7 0.0326(18) 0.0421(19) 0.0481(19) 0.0002(15) -0.0018(15) 0.0063(15)
C8 0.0373(19) 0.048(2) 0.060(2) -0.0015(18) -0.0036(17) 0.0078(17)
C9 0.048(2) 0.055(2) 0.077(3) -0.011(2) -0.0124(19) -0.0028(18)
C10 0.061(2) 0.070(3) 0.061(2) -0.0213(19) -0.008(2) 0.001(2)
C11 0.047(2) 0.065(2) 0.054(2) -0.0092(18) 0.0022(16) 0.0019(19)
C12 0.0387(19) 0.045(2) 0.0464(19) -0.0030(16) -0.0012(15) 0.0078(16)
C13 0.046(2) 0.048(2) 0.0443(19) 0.0029(16) 0.0060(17) 0.0087(17)
C14 0.052(2) 0.061(2) 0.059(2) -0.0114(17) 0.0028(17) -0.0121(18)
C15 0.0391(19) 0.049(2) 0.0504(19) -0.0089(17) 0.0042(16) -0.0042(17)
C16 0.065(3) 0.056(2) 0.077(2) -0.0024(19) 0.006(2) 0.003(2)
C17 0.061(3) 0.065(3) 0.111(3) -0.021(3) 0.018(2) 0.005(2)
C18 0.064(3) 0.078(3) 0.081(3) -0.025(2) 0.026(2) -0.024(2)
C19 0.072(3) 0.078(3) 0.070(3) 0.002(2) 0.012(2) -0.017(2)
C20 0.051(2) 0.057(2) 0.070(2) -0.003(2) 0.0079(19) 0.0007(18)
C21 0.064(2) 0.069(3) 0.062(2) -0.0132(19) -0.0035(19) 0.007(2)
C22 0.043(2) 0.046(2) 0.091(2) 0.0086(18) -0.0047(18) 0.0008(18)
C23 0.040(2) 0.049(2) 0.072(2) 0.0040(17) -0.0055(18) -0.0002(17)
C24A 0.042(2) 0.090(3) 0.120(4) 0.036(3) -0.008(2) 0.000(2)
C25A 0.042(2) 0.090(3) 0.120(4) 0.036(3) -0.008(2) 0.000(2)
C26A 0.042(2) 0.090(3) 0.120(4) 0.036(3) -0.008(2) 0.000(2)
C27A 0.042(2) 0.090(3) 0.120(4) 0.036(3) -0.008(2) 0.000(2)
C28A 0.042(2) 0.090(3) 0.120(4) 0.036(3) -0.008(2) 0.000(2)
C24B 0.056(3) 0.116(5) 0.093(4) 0.018(3) -0.002(3) -0.002(3)
C25B 0.056(3) 0.116(5) 0.093(4) 0.018(3) -0.002(3) -0.002(3)
C26B 0.056(3) 0.116(5) 0.093(4) 0.018(3) -0.002(3) -0.002(3)
C27B 0.056(3) 0.116(5) 0.093(4) 0.018(3) -0.002(3) -0.002(3)
C28B 0.056(3) 0.116(5) 0.093(4) 0.018(3) -0.002(3) -0.002(3)

loop_
_atom_type_symbol
_atom_type_description
_atom_type_scat_dispersion_real
_atom_type_scat_dispersion_imag
_atom_type_scat_source
C C 0.0033 0.0016 'International Tables Vol C Tables 4.2.6.8 and 6.1.1.4'
H H 0.0000 0.0000 'International Tables Vol C Tables 4.2.6.8 and 6.1.1.4'
N N 0.0061 0.0033 'International Tables Vol C Tables 4.2.6.8 and 6.1.1.4'
O O 0.0106 0.0060 'International Tables Vol C Tables 4.2.6.8 and 6.1.1.4'

loop_
_geom_angle_atom_site_label_1
_geom_angle_atom_site_label_2
_geom_angle_atom_site_label_3
_geom_angle
C13 O1 C14 114.6(2)
C4 O3 C21 117.0(2)
C8 N1 C1 108.8(3)
C8 N1 C22 126.2(3)
C1 N1 C22 124.7(3)
N1 C1 C2 128.3(3)
N1 C1 C6 109.6(3)
C2 C1 C6 122.1(3)
C3 C2 C1 118.3(3)
C3 C2 H2 120.9
C1 C2 H2 120.9
C2 C3 C4 121.0(3)
C2 C3 H3 119.5
C4 C3 H3 119.5
O3 C4 C5 124.0(3)
O3 C4 C3 115.1(3)
C5 C4 C3 120.9(3)
C4 C5 C6 119.1(3)
C4 C5 H5 120.4
C6 C5 H5 120.4
C5 C6 C1 118.7(3)
C5 C6 C7 134.7(3)
C1 C6 C7 106.6(3)
C12 C7 C8 117.2(3)
C12 C7 C6 137.0(3)
C8 C7 C6 105.8(3)
N1 C8 C9 128.2(3)
N1 C8 C7 109.2(3)
C9 C8 C7 122.6(3)
C10 C9 C8 118.0(3)
C10 C9 H9 121.0
C8 C9 H9 121.0
C9 C10 C11 121.2(3)
C9 C10 H10 119.4
C11 C10 H10 119.4
C10 C11 C12 121.7(3)
C10 C11 H11 119.1
C12 C11 H11 119.1
C11 C12 C7 119.3(3)
C11 C12 C13 119.1(3)
C7 C12 C13 121.6(3)
O2 C13 O1 121.6(3)
O2 C13 C12 126.2(3)
O1 C13 C12 112.2(3)
O1 C14 C15 108.5(2)
O1 C14 H14A 110.0
C15 C14 H14A 110.0
O1 C14 H14B 110.0
C15 C14 H14B 110.0
H14A C14 H14B 108.4
C16 C15 C20 118.3(3)
C16 C15 C14 120.5(3)
C20 C15 C14 121.2(3)
C15 C16 C17 121.6(3)
C15 C16 H16 119.2
C17 C16 H16 119.2
C18 C17 C16 119.5(4)
C18 C17 H17 120.3
C16 C17 H17 120.3
C17 C18 C19 120.2(4)
C17 C18 H18 119.9
C19 C18 H18 119.9
C18 C19 C20 119.6(4)
C18 C19 H19 120.2
C20 C19 H19 120.2
C15 C20 C19 120.8(3)
C15 C20 H20 119.6
C19 C20 H20 119.6
O3 C21 H21A 109.5
O3 C21 H21B 109.5
H21A C21 H21B 109.5
O3 C21 H21C 109.5
H21A C21 H21C 109.5
H21B C21 H21C 109.5
N1 C22 C23 115.0(3)
N1 C22 H22A 108.5
C23 C22 H22A 108.5
N1 C22 H22B 108.5
C23 C22 H22B 108.5
H22A C22 H22B 107.5
C28B C23 C24A 105.3(6)
C24A C23 C28A 118.6(5)
C28B C23 C24B 116.0(7)
C28A C23 C24B 116.0(6)
C28B C23 C22 126.0(6)
C24A C23 C22 120.7(4)
C28A C23 C22 119.7(5)
C24B C23 C22 117.8(5)
C23 C24A C25A 121.0(7)
C23 C24A H24A 119.5
C25A C24A H24A 119.5
C24A C25A C26A 118.8(7)
C24A C25A H25A 120.6
C26A C25A H25A 120.6
C27A C26A C25A 118.8(9)
C27A C26A H26A 120.6
C25A C26A H26A 120.6
C26A C27A C28A 120.9(9)
C26A C27A H27A 119.6
C28A C27A H27A 119.6
C27A C28A C23 121.6(8)
C27A C28A H28A 119.2
C23 C28A H28A 119.2
C25B C24B C23 119.7(7)
C25B C24B H24B 120.2
C23 C24B H24B 120.2
C26B C25B C24B 121.3(9)
C26B C25B H25B 119.3
C24B C25B H25B 119.3
C25B C26B C27B 120.5(11)
C25B C26B H26B 119.8
C27B C26B H26B 119.8
C26B C27B C28B 119.0(11)
C26B C27B H27B 120.5
C28B C27B H27B 120.5
C23 C28B C27B 122.6(10)
C23 C28B H28B 118.7
C27B C28B H28B 118.7

loop_
_geom_bond_atom_site_label_1
_geom_bond_atom_site_label_2
_geom_bond_distance
O1 C13 1.344(3)
O1 C14 1.448(3)
O2 C13 1.198(3)
O3 C4 1.377(4)
O3 C21 1.422(4)
N1 C8 1.375(3)
N1 C1 1.379(4)
N1 C22 1.451(4)
C1 C2 1.381(4)
C1 C6 1.403(4)
C2 C3 1.375(4)
C2 H2 0.9300
C3 C4 1.392(4)
C3 H3 0.9300
C4 C5 1.382(4)
C5 C6 1.398(4)
C5 H5 0.9300
C6 C7 1.450(4)
C7 C12 1.409(4)
C7 C8 1.425(4)
C8 C9 1.385(4)
C9 C10 1.374(4)
C9 H9 0.9300
C10 C11 1.377(4)
C10 H10 0.9300
C11 C12 1.386(4)
C11 H11 0.9300
C12 C13 1.487(4)
C14 C15 1.489(4)
C14 H14A 0.9700
C14 H14B 0.9700
C15 C16 1.367(4)
C15 C20 1.371(4)
C16 C17 1.377(4)
C16 H16 0.9300
C17 C18 1.361(5)
C17 H17 0.9300
C18 C19 1.369(5)
C18 H18 0.9300
C19 C20 1.384(4)
C19 H19 0.9300
C20 H20 0.9300
C21 H21A 0.9600
C21 H21B 0.9600
C21 H21C 0.9600
C22 C23 1.498(4)
C22 H22A 0.9700
C22 H22B 0.9700
C23 C28B 1.319(11)
C23 C24A 1.344(8)
C23 C28A 1.385(9)
C23 C24B 1.436(9)
C24A C25A 1.394(8)
C24A H24A 0.9300
C25A C26A 1.430(10)
C25A H25A 0.9300
C26A C27A 1.334(10)
C26A H26A 0.9300
C27A C28A 1.367(9)
C27A H27A 0.9300
C28A H28A 0.9300
C24B C25B 1.383(9)
C24B H24B 0.9300
C25B C26B 1.302(10)
C25B H25B 0.9300
C26B C27B 1.349(11)
C26B H26B 0.9300
C27B C28B 1.409(11)
C27B H27B 0.9300
C28B H28B 0.9300

loop_
_geom_torsion_atom_site_label_1
_geom_torsion_atom_site_label_2
_geom_torsion_atom_site_label_3
_geom_torsion_atom_site_label_4
_geom_torsion
C8 N1 C1 C2 179.1(3)
C22 N1 C1 C2 -6.8(5)
C8 N1 C1 C6 -0.1(3)
C22 N1 C1 C6 174.0(2)
N1 C1 C2 C3 179.0(3)
C6 C1 C2 C3 -2.0(5)
C1 C2 C3 C4 1.6(5)
C21 O3 C4 C5 -1.7(4)
C21 O3 C4 C3 178.1(3)
C2 C3 C4 O3 179.9(3)
C2 C3 C4 C5 -0.3(5)
O3 C4 C5 C6 179.1(3)
C3 C4 C5 C6 -0.7(4)
C4 C5 C6 C1 0.4(4)
C4 C5 C6 C7 -179.7(3)
N1 C1 C6 C5 -179.8(2)
C2 C1 C6 C5 1.0(4)
N1 C1 C6 C7 0.2(3)
C2 C1 C6 C7 -179.0(3)
C5 C6 C7 C12 1.7(6)
C1 C6 C7 C12 -178.4(3)
C5 C6 C7 C8 179.7(3)
C1 C6 C7 C8 -0.3(3)
C1 N1 C8 C9 179.6(3)
C22 N1 C8 C9 5.6(5)
C1 N1 C8 C7 -0.1(3)
C22 N1 C8 C7 -174.1(2)
C12 C7 C8 N1 178.8(2)
C6 C7 C8 N1 0.2(3)
C12 C7 C8 C9 -1.0(4)
C6 C7 C8 C9 -179.5(3)
N1 C8 C9 C10 -178.7(3)
C7 C8 C9 C10 1.0(5)
C8 C9 C10 C11 0.2(5)
C9 C10 C11 C12 -1.4(5)
C10 C11 C12 C7 1.4(5)
C10 C11 C12 C13 -178.8(3)
C8 C7 C12 C11 -0.3(4)
C6 C7 C12 C11 177.7(3)
C8 C7 C12 C13 180.0(2)
C6 C7 C12 C13 -2.1(5)
C14 O1 C13 O2 0.1(4)
C14 O1 C13 C12 179.5(2)
C11 C12 C13 O2 165.2(3)
C7 C12 C13 O2 -15.0(5)
C11 C12 C13 O1 -14.2(4)
C7 C12 C13 O1 165.6(2)
C13 O1 C14 C15 179.1(2)
O1 C14 C15 C16 -73.2(4)
O1 C14 C15 C20 108.1(3)
C20 C15 C16 C17 0.3(5)
C14 C15 C16 C17 -178.4(3)
C15 C16 C17 C18 0.5(5)
C16 C17 C18 C19 -1.7(6)
C17 C18 C19 C20 2.0(5)
C16 C15 C20 C19 0.1(5)
C14 C15 C20 C19 178.8(3)
C18 C19 C20 C15 -1.2(5)
C8 N1 C22 C23 -101.8(3)
C1 N1 C22 C23 85.1(4)
N1 C22 C23 C28B 45.8(8)
N1 C22 C23 C24A -170.0(6)
N1 C22 C23 C28A 21.7(7)
N1 C22 C23 C24B -128.9(6)
C28B C23 C24A C25A -22.9(9)
C28A C23 C24A C25A -5.1(9)
C24B C23 C24A C25A 90.5(11)
C22 C23 C24A C25A -173.5(5)
C23 C24A C25A C26A 0.3(10)
C24A C25A C26A C27A 3.7(14)
C25A C26A C27A C28A -2.8(16)
C26A C27A C28A C23 -2.2(15)
C28B C23 C28A C27A 61(2)
C24A C23 C28A C27A 6.2(11)
C24B C23 C28A C27A -34.2(11)
C22 C23 C28A C27A 174.7(7)
C28B C23 C24B C25B 5.5(9)
C24A C23 C24B C25B -74.5(10)
C28A C23 C24B C25B 29.0(9)
C22 C23 C24B C25B -179.3(6)
C23 C24B C25B C26B 3.3(13)
C24B C25B C26B C27B -10.3(19)
C25B C26B C27B C28B 8.4(19)
C24A C23 C28B C27B 29.3(11)
C28A C23 C28B C27B -103(3)
C24B C23 C28B C27B -7.4(12)
C22 C23 C28B C27B 177.8(7)
C26B C27B C28B C23 0.9(15)
